data_6000058
loop_
_publ_author_name
'Mormann, T. J.'
'Jeitschko, W.'

_publ_section_title
;
 Mercury(I) molybdates and tungstates: Hg2WO4 and two modifications of
 Hg2MoO4
;
_journal_name_full 'Inorganic Chemistry'
_journal_page_first 4219
_journal_page_last 4223
_journal_paper_doi 10.1021/ic000331c
_journal_volume 39
_journal_year 2000
_chemical_formula_sum 'Hg2 Mo O4'
_space_group_name_H-M_alt 'C 1 2/c 1'
_cell_angle_alpha 90.000
_cell_angle_beta 115.196
_cell_angle_gamma 90.000
_cell_length_a 8.7352
_cell_length_b 11.5519
_cell_length_c 4.9305
_cell_volume 450.19
_cod_database_code 6000058

loop_
_atom_site_label
_atom_site_fract_x
_atom_site_fract_y
_atom_site_fract_z
? ? ? ?
